data_4349776
loop_
_publ_author_name
'Ding, Zhong-Yu'
'Meng, Yin-Shan'
'Xiao, Yi'
'Zhang, Yi-Quan'
'Zhu, Yuan-Yuan'
'Gao, Song'

_publ_section_title
;
 Probing the influence of molecular symmetry on the magnetic anisotropy of
 octahedral cobalt(ii) complexes
;
_journal_issue 11
_journal_name_full 'Inorganic Chemistry Frontiers'
_journal_page_first 1909
_journal_paper_doi 10.1039/C7QI00547D
_journal_volume 4
_journal_year 2017
_chemical_formula_moiety 'C44 H50 Co N6 O4, 2(Cl O4), C2 H3 N'
_chemical_formula_sum 'C46 H53 Cl2 Co N7 O12'
_chemical_formula_weight 1025.78
_chemical_name_common 5
_chemical_name_systematic Co-pybox-DiMe-pTol
_space_group_crystal_system monoclinic
_space_group_IT_number 14
_space_group_name_Hall '-P 2yn'
_space_group_name_H-M_alt 'P 1 21/n 1'
_atom_sites_solution_hydrogens geom
_atom_sites_solution_primary direct
_audit_creation_date 2017-02-21
_audit_creation_method
;
Olex2 1.2
(compiled 2017.01.04 svn.r3372 for OlexSys, GUI svn.r5292)
;
_audit_update_record
;
2017-05-28 deposited with the CCDC.
2017-09-27 downloaded from the CCDC.
;
_cell_angle_alpha 90
_cell_angle_beta 109.7380(10)
_cell_angle_gamma 90
_cell_formula_units_Z 4
_cell_length_a 16.0297(6)
_cell_length_b 16.8230(6)
_cell_length_c 19.7681(8)
_cell_measurement_reflns_used 9905
_cell_measurement_temperature 273(2)
_cell_volume 5017.6(3)
_computing_cell_refinement 'SAINT v8.37A (Bruker, 2015)'
_computing_data_collection 'Bruker APEX2'
_computing_data_reduction 'SAINT v8.37A (Bruker, 2015)'
_computing_molecular_graphics 'Olex2 (Dolomanov et al., 2009)'
_computing_publication_material 'Olex2 (Dolomanov et al., 2009)'
_computing_structure_refinement 'XL (Sheldrick, 2008)'
_computing_structure_solution 'ShelXS (Sheldrick, 2008)'
_diffrn_ambient_temperature 273.15
_diffrn_measured_fraction_theta_full 0.995
_diffrn_measured_fraction_theta_max 0.995
_diffrn_measurement_device_type 'Bruker APEX-II CCD'
_diffrn_measurement_method '\f and \w scans'
_diffrn_radiation_monochromator graphite
_diffrn_radiation_type MoK\a
_diffrn_radiation_wavelength 0.71073
_diffrn_reflns_av_R_equivalents 0.0547
_diffrn_reflns_av_unetI/netI 0.0409
_diffrn_reflns_Laue_measured_fraction_full 0.995
_diffrn_reflns_Laue_measured_fraction_max 0.995
_diffrn_reflns_limit_h_max 19
_diffrn_reflns_limit_h_min -19
_diffrn_reflns_limit_k_max 18
_diffrn_reflns_limit_k_min -20
_diffrn_reflns_limit_l_max 23
_diffrn_reflns_limit_l_min -23
_diffrn_reflns_number 38875
_diffrn_reflns_point_group_measured_fraction_full 0.995
_diffrn_reflns_point_group_measured_fraction_max 0.995
_diffrn_reflns_theta_full 25.043
_diffrn_reflns_theta_max 25.043
_diffrn_reflns_theta_min 2.342
_diffrn_source 'fine-focus sealed tube'
_diffrn_standards_number 0
_exptl_absorpt_coefficient_mu 0.515
_exptl_absorpt_correction_T_max 0.7452
_exptl_absorpt_correction_T_min 0.6518
_exptl_absorpt_correction_type multi-scan
_exptl_absorpt_process_details
;
SADABS-2016/2 (Bruker,2016/2) was used for absorption correction.
wR2(int) was 0.0569 before and 0.0466 after correction.
The Ratio of minimum to maximum transmission is 0.8747.
The \l/2 correction factor is Not present.
;
_exptl_crystal_colour orange
_exptl_crystal_density_diffrn 1.358
_exptl_crystal_description block
_exptl_crystal_F_000 2140
_exptl_crystal_preparation ', Magnetic properties'
_exptl_crystal_size_max 0.2
_exptl_crystal_size_mid 0.19
_exptl_crystal_size_min 0.18
_refine_diff_density_max 0.874
_refine_diff_density_min -0.888
_refine_diff_density_rms 0.072
_refine_ls_extinction_method none
_refine_ls_goodness_of_fit_ref 1.029
_refine_ls_hydrogen_treatment constr
_refine_ls_matrix_type full
_refine_ls_number_parameters 612
_refine_ls_number_reflns 8835
_refine_ls_number_restraints 0
_refine_ls_restrained_S_all 1.029
_refine_ls_R_factor_all 0.0920
_refine_ls_R_factor_gt 0.0628
_refine_ls_shift/su_max 0.000
_refine_ls_shift/su_mean 0.000
_refine_ls_structure_factor_coef Fsqd
_refine_ls_weighting_details 'w=1/[\s^2^(Fo^2^)+(0.1103P)^2^+4.9007P] where P=(Fo^2^+2Fc^2^)/3'
_refine_ls_weighting_scheme calc
_refine_ls_wR_factor_gt 0.1671
_refine_ls_wR_factor_ref 0.1923
_reflns_Friedel_coverage 0.000
_reflns_number_gt 6394
_reflns_number_total 8835
_reflns_threshold_expression 'I > 2\s(I)'
_cod_data_source_file c7qi00547d2.cif
_cod_data_source_block 5
_cod_database_code 4349776
_shelx_shelxl_version_number 2014/7
_shelx_space_group_comment
;
The symmetry employed for this shelxl refinement is uniquely defined
by the following loop, which should always be used as a source of
symmetry information in preference to the above space-group names.
They are only intended as comments.
;
_shelx_estimated_absorpt_t_max 0.913
_shelx_estimated_absorpt_t_min 0.904
_exptl_absorpt_special_details
;
Sheldrick, G. M. (1996). SADABS. University of G\"ottingen,
Germany.
;
_olex2_refinement_description
;
1. Fixed Uiso
 At 1.2 times of:
  All C(H) groups, All C(H,H) groups
 At 1.5 times of:
  All C(H,H,H) groups
2. Uiso/Uaniso restraints and constraints
Uanis(N7) = Uanis(C45) = Uanis(C46)
3.a Secondary CH2 refined with riding coordinates:
 C4(H4A,H4B), C12(H12A,H12B), C26(H26A,H26B), C34(H34A,H34B)
3.b Aromatic/amide H refined with riding coordinates:
 C7(H7), C9(H9), C17(H17), C18(H18), C20(H20), C21(H21), C29(H29), C31(H31),
 C39(H39), C40(H40), C42(H42), C43(H43)
3.c Idealised Me refined as rotating group:
 C2(H2A,H2B,H2C), C3(H3A,H3B,H3C), C14(H14A,H14B,H14C), C15(H15A,H15B,H15C),
 C22(H22A,H22B,H22C), C24(H24A,H24B,H24C), C25(H25A,H25B,H25C), C36(H36A,H36B,
 H36C), C37(H37A,H37B,H37C), C44(H44A,H44B,H44C), C46(H46A,H46B,H46C)
;
_olex2_submission_special_instructions 'No special instructions were received'

loop_
_space_group_symop_operation_xyz
'x, y, z'
'-x+1/2, y+1/2, -z+1/2'
'-x, -y, -z'
'x-1/2, -y-1/2, z-1/2'

loop_
_atom_site_label
_atom_site_type_symbol
_atom_site_fract_x
_atom_site_fract_y
_atom_site_fract_z
_atom_site_U_iso_or_equiv
_atom_site_adp_type
_atom_site_occupancy
_atom_site_site_symmetry_order
_atom_site_calc_flag
_atom_site_refinement_flags_posn
Co1 Co 0.58870(3) 0.53622(3) 0.28422(3) 0.03491(17) Uani 1 1 d .
O1 O 0.81195(17) 0.66224(16) 0.41488(16) 0.0536(7) Uani 1 1 d .
O2 O 0.65313(19) 0.33952(19) 0.17861(18) 0.0655(9) Uani 1 1 d .
O3 O 0.44103(19) 0.69355(19) 0.12292(16) 0.0594(8) Uani 1 1 d .
O4 O 0.44379(17) 0.43670(19) 0.40650(16) 0.0574(8) Uani 1 1 d .
N1 N 0.67115(19) 0.62218(17) 0.36168(16) 0.0362(7) Uani 1 1 d .
N2 N 0.71674(18) 0.50392(17) 0.29661(15) 0.0351(6) Uani 1 1 d .
N3 N 0.5738(2) 0.42956(18) 0.21459(17) 0.0410(7) Uani 1 1 d .
N4 N 0.55502(19) 0.46721(18) 0.36620(16) 0.0388(7) Uani 1 1 d .
N5 N 0.45805(19) 0.56534(17) 0.26867(15) 0.0349(6) Uani 1 1 d .
N6 N 0.55264(19) 0.61798(18) 0.19287(16) 0.0392(7) Uani 1 1 d .
C1 C 0.6630(2) 0.6940(2) 0.4028(2) 0.0395(8) Uani 1 1 d .
C2 C 0.6274(3) 0.6711(3) 0.4614(3) 0.0601(12) Uani 1 1 d .
H2A H 0.5699 0.6475 0.4404 0.090 Uiso 1 1 calc GR
H2B H 0.6229 0.7175 0.4881 0.090 Uiso 1 1 calc GR
H2C H 0.6668 0.6335 0.4929 0.090 Uiso 1 1 calc GR
C3 C 0.6007(4) 0.7531(3) 0.3526(3) 0.0672(13) Uani 1 1 d .
H3A H 0.6228 0.7667 0.3146 0.101 Uiso 1 1 calc GR
H3B H 0.5970 0.8001 0.3789 0.101 Uiso 1 1 calc GR
H3C H 0.5429 0.7297 0.3325 0.101 Uiso 1 1 calc GR
C4 C 0.7592(3) 0.7246(3) 0.4330(3) 0.0592(12) Uani 1 1 d .
H4A H 0.7654 0.7747 0.4109 0.071 Uiso 1 1 calc R
H4B H 0.7774 0.7319 0.4847 0.071 Uiso 1 1 calc R
C5 C 0.7535(2) 0.6117(2) 0.37301(19) 0.0368(8) Uani 1 1 d .
C6 C 0.7855(2) 0.5451(2) 0.33946(19) 0.0361(8) Uani 1 1 d .
C7 C 0.8724(2) 0.5266(2) 0.3482(2) 0.0390(8) Uani 1 1 d .
H7 H 0.9189 0.5552 0.3799 0.047 Uiso 1 1 calc R
C8 C 0.8885(2) 0.4638(2) 0.3080(2) 0.0390(8) Uani 1 1 d .
C9 C 0.8160(2) 0.4222(2) 0.2618(2) 0.0404(8) Uani 1 1 d .
H9 H 0.8244 0.3811 0.2334 0.048 Uiso 1 1 calc R
C10 C 0.7317(2) 0.4433(2) 0.2590(2) 0.0372(8) Uani 1 1 d .
C11 C 0.6483(2) 0.4041(2) 0.2158(2) 0.0398(8) Uani 1 1 d .
C12 C 0.5612(4) 0.3177(5) 0.1410(5) 0.145(4) Uani 1 1 d .
H12A H 0.5499 0.2639 0.1532 0.174 Uiso 1 1 calc R
H12B H 0.5478 0.3208 0.0894 0.174 Uiso 1 1 calc R
C13 C 0.5055(3) 0.3760(2) 0.1647(2) 0.0492(10) Uani 1 1 d .
C14 C 0.4454(5) 0.4228(4) 0.1047(3) 0.110(3) Uani 1 1 d .
H14A H 0.4797 0.4533 0.0825 0.165 Uiso 1 1 calc GR
H14B H 0.4106 0.4580 0.1226 0.165 Uiso 1 1 calc GR
H14C H 0.4069 0.3875 0.0698 0.165 Uiso 1 1 calc GR
C15 C 0.4543(5) 0.3346(4) 0.2058(3) 0.102(2) Uani 1 1 d .
H15A H 0.4135 0.2976 0.1748 0.154 Uiso 1 1 calc GR
H15B H 0.4221 0.3733 0.2230 0.154 Uiso 1 1 calc GR
H15C H 0.4947 0.3067 0.2459 0.154 Uiso 1 1 calc GR
C16 C 0.9791(2) 0.4392(2) 0.3126(2) 0.0440(9) Uani 1 1 d .
C17 C 0.9950(3) 0.4146(3) 0.2519(3) 0.0578(11) Uani 1 1 d .
H17 H 0.9502 0.4176 0.2074 0.069 Uiso 1 1 calc R
C18 C 1.0778(3) 0.3854(3) 0.2564(3) 0.0754(16) Uani 1 1 d .
H18 H 1.0877 0.3685 0.2149 0.091 Uiso 1 1 calc R
C19 C 1.1456(3) 0.3811(3) 0.3218(4) 0.0755(16) Uani 1 1 d .
C20 C 1.1300(3) 0.4084(3) 0.3811(3) 0.0792(16) Uani 1 1 d .
H20 H 1.1758 0.4076 0.4251 0.095 Uiso 1 1 calc R
C21 C 1.0477(3) 0.4377(3) 0.3782(3) 0.0630(12) Uani 1 1 d .
H21 H 1.0388 0.4561 0.4196 0.076 Uiso 1 1 calc R
C22 C 1.2345(3) 0.3455(4) 0.3267(5) 0.117(3) Uani 1 1 d .
H22A H 1.2813 0.3762 0.3596 0.175 Uiso 1 1 calc GR
H22B H 1.2406 0.3462 0.2800 0.175 Uiso 1 1 calc GR
H22C H 1.2377 0.2917 0.3435 0.175 Uiso 1 1 calc GR
C23 C 0.5910(3) 0.6579(2) 0.1423(2) 0.0450(9) Uani 1 1 d .
C24 C 0.6717(4) 0.7059(4) 0.1836(3) 0.0895(19) Uani 1 1 d .
H24A H 0.6549 0.7471 0.2101 0.134 Uiso 1 1 calc GR
H24B H 0.6968 0.7294 0.1506 0.134 Uiso 1 1 calc GR
H24C H 0.7146 0.6718 0.2163 0.134 Uiso 1 1 calc GR
C25 C 0.6172(5) 0.5962(3) 0.0991(3) 0.096(2) Uani 1 1 d .
H25A H 0.6616 0.5623 0.1306 0.144 Uiso 1 1 calc GR
H25B H 0.6405 0.6216 0.0658 0.144 Uiso 1 1 calc GR
H25C H 0.5662 0.5651 0.0732 0.144 Uiso 1 1 calc GR
C26 C 0.5141(3) 0.7102(4) 0.0976(3) 0.095(2) Uani 1 1 d .
H26A H 0.5303 0.7659 0.1042 0.114 Uiso 1 1 calc R
H26B H 0.4981 0.6973 0.0469 0.114 Uiso 1 1 calc R
C27 C 0.4729(2) 0.6413(2) 0.1758(2) 0.0389(8) Uani 1 1 d .
C28 C 0.4135(2) 0.6116(2) 0.21363(19) 0.0377(8) Uani 1 1 d .
C29 C 0.3244(2) 0.6259(2) 0.1959(2) 0.0454(9) Uani 1 1 d .
H29 H 0.2948 0.6576 0.1566 0.054 Uiso 1 1 calc R
C30 C 0.2786(2) 0.5920(2) 0.2377(2) 0.0425(9) Uani 1 1 d .
C31 C 0.3264(2) 0.5442(2) 0.2955(2) 0.0425(9) Uani 1 1 d .
H31 H 0.2983 0.5213 0.3249 0.051 Uiso 1 1 calc R
C32 C 0.4155(2) 0.5312(2) 0.30870(19) 0.0374(8) Uani 1 1 d .
C33 C 0.4752(2) 0.4774(2) 0.3620(2) 0.0379(8) Uani 1 1 d .
C34 C 0.5148(3) 0.3822(4) 0.4446(3) 0.087(2) Uani 1 1 d .
H34A H 0.4989 0.3279 0.4292 0.104 Uiso 1 1 calc R
H34B H 0.5273 0.3856 0.4960 0.104 Uiso 1 1 calc R
C35 C 0.5952(2) 0.4088(2) 0.4253(2) 0.0445(9) Uani 1 1 d .
C36 C 0.6618(3) 0.4523(3) 0.4872(2) 0.0657(13) Uani 1 1 d .
H36A H 0.7082 0.4733 0.4719 0.099 Uiso 1 1 calc GR
H36B H 0.6866 0.4161 0.5264 0.099 Uiso 1 1 calc GR
H36C H 0.6328 0.4951 0.5025 0.099 Uiso 1 1 calc GR
C37 C 0.6391(3) 0.3418(3) 0.3992(3) 0.0665(13) Uani 1 1 d .
H37A H 0.5972 0.3184 0.3570 0.100 Uiso 1 1 calc GR
H37B H 0.6591 0.3022 0.4362 0.100 Uiso 1 1 calc GR
H37C H 0.6887 0.3620 0.3879 0.100 Uiso 1 1 calc GR
C38 C 0.1822(2) 0.6045(3) 0.2206(2) 0.0485(10) Uani 1 1 d .
C39 C 0.1457(3) 0.6083(2) 0.2751(2) 0.0487(10) Uani 1 1 d .
H39 H 0.1824 0.6049 0.3229 0.058 Uiso 1 1 calc R
C40 C 0.0553(3) 0.6170(3) 0.2588(3) 0.0558(11) Uani 1 1 d .
H40 H 0.0319 0.6202 0.2959 0.067 Uiso 1 1 calc R
C41 C -0.0007(3) 0.6211(3) 0.1884(3) 0.0602(12) Uani 1 1 d .
C42 C 0.0357(3) 0.6185(4) 0.1351(3) 0.0822(17) Uani 1 1 d .
H42 H -0.0013 0.6222 0.0874 0.099 Uiso 1 1 calc R
C43 C 0.1258(3) 0.6105(4) 0.1499(3) 0.0731(15) Uani 1 1 d .
H43 H 0.1487 0.6090 0.1126 0.088 Uiso 1 1 calc R
C44 C -0.1007(3) 0.6267(3) 0.1714(3) 0.0781(16) Uani 1 1 d .
H44A H -0.1129 0.6526 0.2103 0.117 Uiso 1 1 calc GR
H44B H -0.1257 0.5742 0.1651 0.117 Uiso 1 1 calc GR
H44C H -0.1265 0.6567 0.1280 0.117 Uiso 1 1 calc GR
Cl1 Cl 0.10781(7) 0.65832(7) 0.48311(6) 0.0606(3) Uani 1 1 d .
O5 O 0.1495(5) 0.6373(6) 0.4376(3) 0.213(4) Uani 1 1 d .
O6 O 0.0159(3) 0.6573(3) 0.4525(4) 0.154(3) Uani 1 1 d .
O7 O 0.1318(4) 0.7377(4) 0.5003(4) 0.168(3) Uani 1 1 d .
O8 O 0.1387(4) 0.6201(5) 0.5463(4) 0.199(4) Uani 1 1 d .
Cl2 Cl 0.73841(15) 0.93770(9) 0.48103(9) 0.1061(6) Uani 1 1 d .
O9 O 0.7110(6) 0.9368(4) 0.4078(3) 0.170(3) Uani 1 1 d .
O10 O 0.7122(4) 0.8682(3) 0.5095(3) 0.1207(17) Uani 1 1 d .
O11 O 0.8376(5) 0.9226(5) 0.4908(6) 0.219(4) Uani 1 1 d .
O12 O 0.7396(6) 1.0049(5) 0.5168(6) 0.229(5) Uani 1 1 d .
N7 N 0.6148(6) 0.2805(6) 0.6034(5) 0.171(2) Uani 1 1 d .
C45 C 0.6498(8) 0.2316(8) 0.5937(7) 0.171(2) Uani 1 1 d .
C46 C 0.6994(7) 0.1670(7) 0.5738(6) 0.171(2) Uani 1 1 d .
H46A H 0.6958 0.1735 0.5246 0.257 Uiso 1 1 calc GR
H46B H 0.6743 0.1167 0.5794 0.257 Uiso 1 1 calc GR
H46C H 0.7603 0.1689 0.6043 0.257 Uiso 1 1 calc GR

loop_
_atom_site_aniso_label
_atom_site_aniso_U_11
_atom_site_aniso_U_22
_atom_site_aniso_U_33
_atom_site_aniso_U_23
_atom_site_aniso_U_13
_atom_site_aniso_U_12
Co1 0.0323(3) 0.0375(3) 0.0363(3) 0.0010(2) 0.0134(2) -0.00006(19)
O1 0.0403(14) 0.0514(16) 0.0701(19) -0.0286(14) 0.0199(13) -0.0087(12)
O2 0.0464(16) 0.066(2) 0.081(2) -0.0434(17) 0.0179(15) -0.0091(14)
O3 0.0518(16) 0.071(2) 0.0596(19) 0.0347(16) 0.0242(14) 0.0114(15)
O4 0.0404(15) 0.074(2) 0.0625(19) 0.0337(16) 0.0242(14) 0.0072(14)
N1 0.0380(16) 0.0353(16) 0.0389(17) -0.0005(13) 0.0180(13) -0.0014(12)
N2 0.0362(15) 0.0345(15) 0.0353(16) -0.0032(13) 0.0130(13) -0.0035(13)
N3 0.0395(17) 0.0407(17) 0.0400(18) -0.0083(14) 0.0098(14) -0.0039(14)
N4 0.0343(16) 0.0462(17) 0.0371(17) 0.0093(14) 0.0136(13) 0.0047(13)
N5 0.0374(15) 0.0364(15) 0.0326(16) 0.0046(13) 0.0140(13) 0.0003(13)
N6 0.0399(17) 0.0427(17) 0.0382(17) 0.0060(13) 0.0175(14) 0.0021(13)
C1 0.046(2) 0.0377(19) 0.041(2) -0.0045(16) 0.0228(17) 0.0002(16)
C2 0.076(3) 0.061(3) 0.060(3) -0.008(2) 0.045(2) -0.007(2)
C3 0.091(4) 0.049(3) 0.060(3) -0.001(2) 0.024(3) 0.016(2)
C4 0.062(3) 0.050(2) 0.077(3) -0.025(2) 0.039(2) -0.009(2)
C5 0.0396(19) 0.0352(18) 0.038(2) -0.0041(15) 0.0158(16) -0.0041(15)
C6 0.0382(19) 0.0381(19) 0.0317(18) -0.0028(15) 0.0116(15) -0.0042(15)
C7 0.0346(18) 0.040(2) 0.041(2) -0.0036(16) 0.0110(16) -0.0008(15)
C8 0.0365(19) 0.0375(19) 0.043(2) 0.0028(16) 0.0135(16) 0.0032(15)
C9 0.0388(19) 0.039(2) 0.044(2) -0.0059(16) 0.0147(16) 0.0017(16)
C10 0.0413(19) 0.0335(18) 0.037(2) -0.0009(15) 0.0131(16) 0.0005(15)
C11 0.040(2) 0.0350(19) 0.044(2) -0.0086(16) 0.0136(16) -0.0030(16)
C12 0.049(3) 0.165(7) 0.204(8) -0.145(7) 0.021(4) -0.025(4)
C13 0.039(2) 0.051(2) 0.051(2) -0.0145(19) 0.0068(18) -0.0076(17)
C14 0.119(5) 0.092(4) 0.068(4) 0.011(3) -0.036(4) -0.037(4)
C15 0.110(5) 0.108(5) 0.080(4) -0.014(4) 0.020(4) -0.070(4)
C16 0.0374(19) 0.0360(19) 0.059(3) -0.0046(18) 0.0165(18) -0.0001(16)
C17 0.041(2) 0.061(3) 0.070(3) -0.016(2) 0.017(2) -0.003(2)
C18 0.052(3) 0.072(3) 0.110(4) -0.039(3) 0.036(3) -0.004(2)
C19 0.039(2) 0.052(3) 0.132(5) -0.017(3) 0.024(3) 0.002(2)
C20 0.040(2) 0.077(4) 0.101(4) 0.003(3) -0.003(3) 0.014(2)
C21 0.042(2) 0.067(3) 0.069(3) -0.002(2) 0.005(2) 0.006(2)
C22 0.047(3) 0.083(4) 0.217(9) -0.038(5) 0.041(4) 0.003(3)
C23 0.051(2) 0.051(2) 0.039(2) 0.0072(17) 0.0231(18) -0.0013(18)
C24 0.095(4) 0.114(5) 0.064(3) 0.000(3) 0.034(3) -0.051(4)
C25 0.165(6) 0.075(4) 0.089(4) -0.002(3) 0.096(4) -0.003(4)
C26 0.065(3) 0.132(5) 0.101(4) 0.075(4) 0.045(3) 0.024(3)
C27 0.043(2) 0.0398(19) 0.037(2) 0.0061(16) 0.0171(16) 0.0006(16)
C28 0.0425(19) 0.0372(19) 0.0353(19) 0.0050(16) 0.0156(16) 0.0031(16)
C29 0.042(2) 0.052(2) 0.042(2) 0.0087(18) 0.0139(17) 0.0081(17)
C30 0.0342(18) 0.051(2) 0.043(2) 0.0028(18) 0.0142(16) 0.0051(16)
C31 0.0395(19) 0.050(2) 0.043(2) 0.0053(17) 0.0202(17) 0.0018(17)
C32 0.0362(18) 0.042(2) 0.0357(19) 0.0038(16) 0.0147(15) 0.0008(15)
C33 0.0345(19) 0.043(2) 0.039(2) 0.0044(16) 0.0154(16) -0.0022(15)
C34 0.051(3) 0.104(4) 0.109(4) 0.070(4) 0.031(3) 0.016(3)
C35 0.042(2) 0.048(2) 0.044(2) 0.0187(18) 0.0160(17) 0.0100(17)
C36 0.072(3) 0.068(3) 0.047(3) 0.005(2) 0.007(2) 0.015(2)
C37 0.078(3) 0.054(3) 0.059(3) 0.009(2) 0.011(2) 0.018(2)
C38 0.039(2) 0.056(2) 0.051(2) 0.0047(19) 0.0152(18) 0.0070(18)
C39 0.042(2) 0.054(2) 0.053(2) 0.0003(19) 0.0197(18) 0.0032(18)
C40 0.043(2) 0.057(3) 0.072(3) 0.003(2) 0.027(2) 0.0056(19)
C41 0.037(2) 0.059(3) 0.082(3) 0.010(2) 0.017(2) 0.0034(19)
C42 0.043(3) 0.140(5) 0.056(3) 0.017(3) 0.007(2) 0.015(3)
C43 0.044(2) 0.123(5) 0.054(3) 0.012(3) 0.018(2) 0.014(3)
C44 0.037(2) 0.079(4) 0.113(5) 0.016(3) 0.020(3) 0.007(2)
Cl1 0.0487(6) 0.0721(7) 0.0517(6) -0.0130(5) 0.0046(5) 0.0143(5)
O5 0.189(6) 0.356(11) 0.096(4) -0.038(5) 0.051(4) 0.126(7)
O6 0.061(3) 0.112(4) 0.225(7) 0.004(4) -0.035(3) 0.003(2)
O7 0.156(5) 0.119(4) 0.234(8) -0.061(5) 0.074(5) -0.053(4)
O8 0.095(4) 0.321(10) 0.170(6) 0.170(7) 0.033(4) 0.032(5)
Cl2 0.1653(18) 0.0614(9) 0.0823(11) -0.0201(8) 0.0296(11) -0.0123(10)
O9 0.263(8) 0.139(5) 0.084(4) 0.005(3) 0.026(4) -0.036(5)
O10 0.182(5) 0.105(3) 0.100(3) -0.019(3) 0.080(3) -0.014(3)
O11 0.136(6) 0.190(8) 0.341(13) 0.021(8) 0.094(7) 0.021(5)
O12 0.231(8) 0.149(6) 0.332(12) -0.153(7) 0.127(8) -0.053(6)
N7 0.162(6) 0.177(7) 0.184(5) 0.032(5) 0.071(4) 0.056(4)
C45 0.162(6) 0.177(7) 0.184(5) 0.032(5) 0.071(4) 0.056(4)
C46 0.162(6) 0.177(7) 0.184(5) 0.032(5) 0.071(4) 0.056(4)

loop_
_atom_type_symbol
_atom_type_description
_atom_type_scat_dispersion_real
_atom_type_scat_dispersion_imag
_atom_type_scat_source
C C 0.0033 0.0016 'International Tables Vol C Tables 4.2.6.8 and 6.1.1.4'
H H 0.0000 0.0000 'International Tables Vol C Tables 4.2.6.8 and 6.1.1.4'
Cl Cl 0.1484 0.1585 'International Tables Vol C Tables 4.2.6.8 and 6.1.1.4'
Co Co 0.3494 0.9721 'International Tables Vol C Tables 4.2.6.8 and 6.1.1.4'
N N 0.0061 0.0033 'International Tables Vol C Tables 4.2.6.8 and 6.1.1.4'
O O 0.0106 0.0060 'International Tables Vol C Tables 4.2.6.8 and 6.1.1.4'

loop_
_geom_angle_atom_site_label_1
_geom_angle_atom_site_label_2
_geom_angle_atom_site_label_3
_geom_angle
N1 Co1 N3 151.24(11)
N1 Co1 N4 94.21(11)
N2 Co1 N1 75.48(11)
N2 Co1 N3 75.80(11)
N2 Co1 N4 104.82(11)
N2 Co1 N5 177.75(12)
N2 Co1 N6 103.86(11)
N4 Co1 N3 91.63(12)
N5 Co1 N1 106.76(11)
N5 Co1 N3 101.97(11)
N5 Co1 N4 75.35(11)
N5 Co1 N6 75.90(11)
N6 Co1 N1 95.20(11)
N6 Co1 N3 93.05(12)
N6 Co1 N4 151.22(11)
C5 O1 C4 105.5(3)
C11 O2 C12 104.6(3)
C27 O3 C26 105.0(3)
C33 O4 C34 105.0(3)
C1 N1 Co1 140.7(2)
C5 N1 Co1 112.0(2)
C5 N1 C1 107.1(3)
C6 N2 Co1 121.0(2)
C10 N2 Co1 119.8(2)
C10 N2 C6 119.1(3)
C11 N3 Co1 111.1(2)
C11 N3 C13 106.5(3)
C13 N3 Co1 142.4(2)
C33 N4 Co1 112.0(2)
C33 N4 C35 107.4(3)
C35 N4 Co1 140.6(2)
C28 N5 Co1 119.7(2)
C28 N5 C32 119.7(3)
C32 N5 Co1 120.2(2)
C23 N6 Co1 141.2(2)
C27 N6 Co1 112.0(2)
C27 N6 C23 106.7(3)
N1 C1 C2 109.8(3)
N1 C1 C3 109.6(3)
N1 C1 C4 102.8(3)
C2 C1 C3 109.6(4)
C2 C1 C4 112.1(4)
C3 C1 C4 112.7(4)
C1 C2 H2A 109.5
C1 C2 H2B 109.5
C1 C2 H2C 109.5
H2A C2 H2B 109.5
H2A C2 H2C 109.5
H2B C2 H2C 109.5
C1 C3 H3A 109.5
C1 C3 H3B 109.5
C1 C3 H3C 109.5
H3A C3 H3B 109.5
H3A C3 H3C 109.5
H3B C3 H3C 109.5
O1 C4 C1 104.5(3)
O1 C4 H4A 110.9
O1 C4 H4B 110.9
C1 C4 H4A 110.9
C1 C4 H4B 110.9
H4A C4 H4B 108.9
O1 C5 C6 119.1(3)
N1 C5 O1 119.4(3)
N1 C5 C6 121.4(3)
N2 C6 C5 109.9(3)
N2 C6 C7 123.0(3)
C7 C6 C5 127.0(3)
C6 C7 H7 120.9
C6 C7 C8 118.1(3)
C8 C7 H7 120.9
C7 C8 C9 118.5(3)
C7 C8 C16 122.8(3)
C9 C8 C16 118.7(3)
C8 C9 H9 120.5
C10 C9 C8 119.0(3)
C10 C9 H9 120.5
N2 C10 C9 122.2(3)
N2 C10 C11 111.5(3)
C9 C10 C11 126.2(3)
O2 C11 C10 118.4(3)
N3 C11 O2 119.9(3)
N3 C11 C10 121.7(3)
O2 C12 H12A 110.5
O2 C12 H12B 110.5
O2 C12 C13 106.3(4)
H12A C12 H12B 108.7
C13 C12 H12A 110.5
C13 C12 H12B 110.5
N3 C13 C12 102.6(3)
N3 C13 C15 109.5(4)
C12 C13 C15 110.9(6)
C14 C13 N3 109.9(4)
C14 C13 C12 113.0(6)
C14 C13 C15 110.7(5)
C13 C14 H14A 109.5
C13 C14 H14B 109.5
C13 C14 H14C 109.5
H14A C14 H14B 109.5
H14A C14 H14C 109.5
H14B C14 H14C 109.5
C13 C15 H15A 109.5
C13 C15 H15B 109.5
C13 C15 H15C 109.5
H15A C15 H15B 109.5
H15A C15 H15C 109.5
H15B C15 H15C 109.5
C17 C16 C8 119.9(4)
C17 C16 C21 119.2(4)
C21 C16 C8 120.8(4)
C16 C17 H17 119.8
C16 C17 C18 120.4(5)
C18 C17 H17 119.8
C17 C18 H18 119.6
C19 C18 C17 120.7(5)
C19 C18 H18 119.6
C18 C19 C22 120.3(6)
C20 C19 C18 118.3(4)
C20 C19 C22 121.4(6)
C19 C20 H20 118.9
C19 C20 C21 122.2(5)
C21 C20 H20 118.9
C16 C21 H21 120.5
C20 C21 C16 119.1(5)
C20 C21 H21 120.5
C19 C22 H22A 109.5
C19 C22 H22B 109.5
C19 C22 H22C 109.5
H22A C22 H22B 109.5
H22A C22 H22C 109.5
H22B C22 H22C 109.5
N6 C23 C24 110.5(3)
N6 C23 C26 102.2(3)
C24 C23 C26 112.4(5)
C25 C23 N6 109.1(3)
C25 C23 C24 109.0(5)
C25 C23 C26 113.3(5)
C23 C24 H24A 109.5
C23 C24 H24B 109.5
C23 C24 H24C 109.5
H24A C24 H24B 109.5
H24A C24 H24C 109.5
H24B C24 H24C 109.5
C23 C25 H25A 109.5
C23 C25 H25B 109.5
C23 C25 H25C 109.5
H25A C25 H25B 109.5
H25A C25 H25C 109.5
H25B C25 H25C 109.5
O3 C26 C23 106.1(3)
O3 C26 H26A 110.5
O3 C26 H26B 110.5
C23 C26 H26A 110.5
C23 C26 H26B 110.5
H26A C26 H26B 108.7
O3 C27 C28 118.6(3)
N6 C27 O3 119.9(3)
N6 C27 C28 121.5(3)
N5 C28 C27 110.5(3)
N5 C28 C29 122.4(3)
C29 C28 C27 127.1(3)
C28 C29 H29 120.4
C28 C29 C30 119.1(3)
C30 C29 H29 120.4
C29 C30 C38 121.5(3)
C31 C30 C29 117.8(3)
C31 C30 C38 120.7(3)
C30 C31 H31 120.2
C32 C31 C30 119.5(3)
C32 C31 H31 120.2
N5 C32 C31 121.4(3)
N5 C32 C33 110.5(3)
C31 C32 C33 127.9(3)
O4 C33 C32 119.1(3)
N4 C33 O4 119.0(3)
N4 C33 C32 121.9(3)
O4 C34 H34A 110.7
O4 C34 H34B 110.7
O4 C34 C35 105.3(3)
H34A C34 H34B 108.8
C35 C34 H34A 110.7
C35 C34 H34B 110.7
N4 C35 C34 102.2(3)
N4 C35 C36 108.3(3)
N4 C35 C37 110.6(3)
C36 C35 C34 111.3(4)
C37 C35 C34 113.3(4)
C37 C35 C36 110.8(4)
C35 C36 H36A 109.5
C35 C36 H36B 109.5
C35 C36 H36C 109.5
H36A C36 H36B 109.5
H36A C36 H36C 109.5
H36B C36 H36C 109.5
C35 C37 H37A 109.5
C35 C37 H37B 109.5
C35 C37 H37C 109.5
H37A C37 H37B 109.5
H37A C37 H37C 109.5
H37B C37 H37C 109.5
C39 C38 C30 120.6(4)
C43 C38 C30 121.0(4)
C43 C38 C39 118.4(4)
C38 C39 H39 119.8
C40 C39 C38 120.4(4)
C40 C39 H39 119.8
C39 C40 H40 119.5
C41 C40 C39 121.0(4)
C41 C40 H40 119.5
C40 C41 C44 120.2(5)
C42 C41 C40 118.3(4)
C42 C41 C44 121.5(5)
C41 C42 H42 119.1
C41 C42 C43 121.9(5)
C43 C42 H42 119.1
C38 C43 H43 120.0
C42 C43 C38 120.0(5)
C42 C43 H43 120.0
C41 C44 H44A 109.5
C41 C44 H44B 109.5
C41 C44 H44C 109.5
H44A C44 H44B 109.5
H44A C44 H44C 109.5
H44B C44 H44C 109.5
O5 Cl1 O6 113.7(5)
O5 Cl1 O7 104.9(6)
O5 Cl1 O8 112.8(5)
O6 Cl1 O7 106.3(4)
O8 Cl1 O6 113.7(4)
O8 Cl1 O7 104.3(5)
O9 Cl2 O10 112.3(4)
O9 Cl2 O11 94.6(6)
O10 Cl2 O11 104.0(4)
O12 Cl2 O9 121.0(6)
O12 Cl2 O10 116.2(5)
O12 Cl2 O11 104.0(5)
N7 C45 C46 174.3(14)
C45 C46 H46A 109.5
C45 C46 H46B 109.5
C45 C46 H46C 109.5
H46A C46 H46B 109.5
H46A C46 H46C 109.5
H46B C46 H46C 109.5

loop_
_geom_bond_atom_site_label_1
_geom_bond_atom_site_label_2
_geom_bond_distance
Co1 N1 2.194(3)
Co1 N2 2.056(3)
Co1 N3 2.225(3)
Co1 N4 2.204(3)
Co1 N5 2.070(3)
Co1 N6 2.187(3)
O1 C4 1.466(5)
O1 C5 1.328(4)
O2 C11 1.328(4)
O2 C12 1.456(6)
O3 C26 1.449(5)
O3 C27 1.329(4)
O4 C33 1.339(4)
O4 C34 1.458(5)
N1 C1 1.487(4)
N1 C5 1.275(4)
N2 C6 1.334(4)
N2 C10 1.331(5)
N3 C11 1.261(5)
N3 C13 1.501(5)
N4 C33 1.266(5)
N4 C35 1.495(4)
N5 C28 1.332(4)
N5 C32 1.336(5)
N6 C23 1.497(5)
N6 C27 1.269(5)
C1 C2 1.504(5)
C1 C3 1.516(6)
C1 C4 1.542(6)
C2 H2A 0.9600
C2 H2B 0.9600
C2 H2C 0.9600
C3 H3A 0.9600
C3 H3B 0.9600
C3 H3C 0.9600
C4 H4A 0.9700
C4 H4B 0.9700
C5 C6 1.479(5)
C6 C7 1.379(5)
C7 H7 0.9300
C7 C8 1.398(5)
C8 C9 1.399(5)
C8 C16 1.483(5)
C9 H9 0.9300
C9 C10 1.380(5)
C10 C11 1.476(5)
C12 H12A 0.9700
C12 H12B 0.9700
C12 C13 1.505(7)
C13 C14 1.478(7)
C13 C15 1.506(7)
C14 H14A 0.9600
C14 H14B 0.9600
C14 H14C 0.9600
C15 H15A 0.9600
C15 H15B 0.9600
C15 H15C 0.9600
C16 C17 1.372(6)
C16 C21 1.390(6)
C17 H17 0.9300
C17 C18 1.389(6)
C18 H18 0.9300
C18 C19 1.382(8)
C19 C20 1.359(8)
C19 C22 1.518(7)
C20 H20 0.9300
C20 C21 1.390(7)
C21 H21 0.9300
C22 H22A 0.9600
C22 H22B 0.9600
C22 H22C 0.9600
C23 C24 1.508(6)
C23 C25 1.491(6)
C23 C26 1.529(6)
C24 H24A 0.9600
C24 H24B 0.9600
C24 H24C 0.9600
C25 H25A 0.9600
C25 H25B 0.9600
C25 H25C 0.9600
C26 H26A 0.9700
C26 H26B 0.9700
C27 C28 1.482(5)
C28 C29 1.372(5)
C29 H29 0.9300
C29 C30 1.398(5)
C30 C31 1.395(5)
C30 C38 1.482(5)
C31 H31 0.9300
C31 C32 1.381(5)
C32 C33 1.471(5)
C34 H34A 0.9700
C34 H34B 0.9700
C34 C35 1.528(6)
C35 C36 1.514(6)
C35 C37 1.509(6)
C36 H36A 0.9600
C36 H36B 0.9600
C36 H36C 0.9600
C37 H37A 0.9600
C37 H37B 0.9600
C37 H37C 0.9600
C38 C39 1.390(6)
C38 C43 1.389(6)
C39 H39 0.9300
C39 C40 1.383(6)
C40 H40 0.9300
C40 C41 1.380(7)
C41 C42 1.369(7)
C41 C44 1.525(6)
C42 H42 0.9300
C42 C43 1.379(6)
C43 H43 0.9300
C44 H44A 0.9600
C44 H44B 0.9600
C44 H44C 0.9600
Cl1 O5 1.336(6)
Cl1 O6 1.391(4)
Cl1 O7 1.400(6)
Cl1 O8 1.342(5)
Cl2 O9 1.363(6)
Cl2 O10 1.420(5)
Cl2 O11 1.556(7)
Cl2 O12 1.330(6)
N7 C45 1.048(12)
C45 C46 1.477(13)
C46 H46A 0.9600
C46 H46B 0.9600
C46 H46C 0.9600
